data_7058880
loop_
_publ_author_name
'Das, Suman'
'Bhattacharjee, Jayeeta'
'Panda, Tarun K.'

_publ_section_title
;
 An imidazolin-2-iminato ligand organozinc complex as a catalyst for
 hydroboration of organic nitriles
;
_journal_issue 43
_journal_name_full 'New Journal of Chemistry'
_journal_page_first 16812
_journal_paper_doi 10.1039/C9NJ04076E
_journal_volume 43
_journal_year 2019
_chemical_formula_moiety 'C46 H58 N6 Zn2'
_chemical_formula_sum 'C46 H58 N6 Zn2'
_chemical_formula_weight 825.76
_space_group_crystal_system monoclinic
_space_group_IT_number 14
_space_group_name_Hall '-P 2yn'
_space_group_name_H-M_alt 'P 1 21/n 1'
_symmetry_space_group_name_Hall '-P 2yn'
_symmetry_space_group_name_H-M 'P 1 21/n 1'
_atom_sites_solution_hydrogens geom
_audit_creation_method SHELXL-2014/7
_audit_update_record
;
2019-08-05 deposited with the CCDC.    2019-10-07 downloaded from the CCDC.
;
_cell_angle_alpha 90
_cell_angle_beta 93.385(3)
_cell_angle_gamma 90
_cell_formula_units_Z 2
_cell_length_a 10.3684(3)
_cell_length_b 18.0523(6)
_cell_length_c 11.7948(4)
_cell_measurement_reflns_used 4222
_cell_measurement_temperature 293(2)
_cell_measurement_theta_max 71.1339
_cell_measurement_theta_min 3.7510
_cell_volume 2203.82(12)
_computing_cell_refinement
'CrysAlisPro, Agilent Technologies,Version 1.171.35.19 (release 27-10-2011CrysAlis171 .NET)(compiled Oct 27'
_computing_data_collection
'CrysAlisPro, Agilent Technologies,Version 1.171.35.19 (release 27-10-2011CrysAlis171 .NET)(compiled Oct 27'
_computing_data_reduction
'CrysAlisPro, Agilent Technologies,Version 1.171.35.19 (release 27-10-2011CrysAlis171 .NET)(compiled Oct 27'
_computing_molecular_graphics 'ORTEP III & Olex 2.1'
_computing_publication_material WinGX
_computing_structure_refinement 'SHELXL-2014/7 (Sheldrick, 2014)'
_computing_structure_solution 'SHELXL-2014/7 (Sheldrick, 2014)'
_diffrn_ambient_temperature 293(2)
_diffrn_measured_fraction_theta_full 0.991
_diffrn_measured_fraction_theta_max 0.972
_diffrn_measurement_device_type 'SuperNova, Dual, Cu at zero, Eos'
_diffrn_radiation_type CuK\a
_diffrn_radiation_wavelength 1.54184
_diffrn_reflns_av_R_equivalents 0.0279
_diffrn_reflns_av_unetI/netI 0.0403
_diffrn_reflns_Laue_measured_fraction_full 0.991
_diffrn_reflns_Laue_measured_fraction_max 0.972
_diffrn_reflns_limit_h_max 11
_diffrn_reflns_limit_h_min -12
_diffrn_reflns_limit_k_max 21
_diffrn_reflns_limit_k_min -18
_diffrn_reflns_limit_l_max 9
_diffrn_reflns_limit_l_min -14
_diffrn_reflns_number 8719
_diffrn_reflns_point_group_measured_fraction_full 0.991
_diffrn_reflns_point_group_measured_fraction_max 0.972
_diffrn_reflns_theta_full 67.684
_diffrn_reflns_theta_max 71.273
_diffrn_reflns_theta_min 4.483
_diffrn_source 'SuperNova (Cu) X-ray Source'
_exptl_absorpt_coefficient_mu 1.615
_exptl_absorpt_correction_T_max 1.00000
_exptl_absorpt_correction_T_min 0.80551
_exptl_absorpt_correction_type multi-scan
_exptl_crystal_colour colorless
_exptl_crystal_density_diffrn 1.244
_exptl_crystal_description block
_exptl_crystal_F_000 872
_exptl_crystal_size_max 0.27
_exptl_crystal_size_mid 0.24
_exptl_crystal_size_min 0.19
_refine_diff_density_max 0.466
_refine_diff_density_min -0.823
_refine_diff_density_rms 0.075
_refine_ls_extinction_coef 0.0012(2)
_refine_ls_extinction_expression Fc^*^=kFc[1+0.001xFc^2^\l^3^/sin(2\q)]^-1/4^
_refine_ls_extinction_method 'SHELXL-2014/7 (Sheldrick 2014'
_refine_ls_goodness_of_fit_ref 1.069
_refine_ls_hydrogen_treatment constr
_refine_ls_matrix_type full
_refine_ls_number_parameters 252
_refine_ls_number_reflns 4166
_refine_ls_number_restraints 0
_refine_ls_restrained_S_all 1.069
_refine_ls_R_factor_all 0.0551
_refine_ls_R_factor_gt 0.0420
_refine_ls_shift/su_max 0.000
_refine_ls_shift/su_mean 0.000
_refine_ls_structure_factor_coef Fsqd
_refine_ls_weighting_details 'w=1/[\s^2^(Fo^2^)+(0.0781P)^2^+0.1464P] where P=(Fo^2^+2Fc^2^)/3'
_refine_ls_weighting_scheme calc
_refine_ls_wR_factor_gt 0.1140
_refine_ls_wR_factor_ref 0.1287
_reflns_Friedel_coverage 0.000
_reflns_number_gt 3387
_reflns_number_total 4166
_reflns_threshold_expression 'I > 2\s(I)'
_cod_data_source_file c9nj04076e2.cif
_cod_data_source_block 6555
_cod_depositor_comments 'Adding full bibliography for 7058880--7058881.cif.'
_cod_database_code 7058880
_shelx_shelxl_version_number 2014/7
_shelx_space_group_comment
;
The symmetry employed for this shelxl refinement is uniquely defined
by the following loop, which should always be used as a source of
symmetry information in preference to the above space-group names.
They are only intended as comments.
;

loop_
_space_group_symop_operation_xyz
'x, y, z'
'-x+1/2, y+1/2, -z+1/2'
'-x, -y, -z'
'x-1/2, -y-1/2, z-1/2'

loop_
_atom_site_label
_atom_site_type_symbol
_atom_site_fract_x
_atom_site_fract_y
_atom_site_fract_z
_atom_site_U_iso_or_equiv
_atom_site_adp_type
_atom_site_occupancy
_atom_site_site_symmetry_order
_atom_site_calc_flag
_atom_site_refinement_flags_posn
_atom_site_refinement_flags_adp
Zn1 Zn 0.07241(3) 0.06176(2) 0.04867(3) 0.03198(14) Uani 1 1 d . .
N1 N -0.0501(2) 0.04443(12) -0.08314(18) 0.0344(5) Uani 1 1 d . .
N2 N -0.1302(2) 0.06851(12) -0.27510(18) 0.0375(5) Uani 1 1 d . .
N3 N -0.1355(2) 0.16075(11) -0.15433(17) 0.0341(5) Uani 1 1 d . .
C1 C -0.0995(2) 0.08617(14) -0.1615(2) 0.0331(5) Uani 1 1 d . .
C2 C -0.1830(3) 0.12994(16) -0.3322(2) 0.0437(7) Uani 1 1 d . .
H2 H -0.2112 0.1314 -0.4085 0.052 Uiso 1 1 calc R U
C3 C -0.1864(3) 0.18595(16) -0.2596(2) 0.0416(6) Uani 1 1 d . .
H3 H -0.2172 0.2334 -0.2759 0.050 Uiso 1 1 calc R U
C4 C -0.0984(3) -0.00010(14) -0.3258(2) 0.0377(6) Uani 1 1 d . .
C5 C -0.1974(3) -0.04628(15) -0.3698(2) 0.0379(6) Uani 1 1 d . .
C6 C -0.1635(3) -0.11404(16) -0.4156(2) 0.0423(6) Uani 1 1 d . .
H6 H -0.2283 -0.1449 -0.4465 0.051 Uiso 1 1 calc R U
C7 C -0.0361(3) -0.13705(16) -0.4167(2) 0.0435(6) Uani 1 1 d . .
C8 C 0.0590(3) -0.08898(17) -0.3752(2) 0.0458(7) Uani 1 1 d . .
H8 H 0.1449 -0.1036 -0.3768 0.055 Uiso 1 1 calc R U
C9 C 0.0322(3) -0.02021(16) -0.3313(2) 0.0408(6) Uani 1 1 d . .
C10 C 0.1393(3) 0.03181(18) -0.2929(2) 0.0493(7) Uani 1 1 d . .
H10A H 0.1499 0.0313 -0.2115 0.074 Uiso 1 1 calc R U
H10B H 0.1182 0.0811 -0.3185 0.074 Uiso 1 1 calc R U
H10C H 0.2183 0.0163 -0.3243 0.074 Uiso 1 1 calc R U
C11 C -0.3374(3) -0.02475(17) -0.3671(3) 0.0506(7) Uani 1 1 d . .
H11A H -0.3619 0.0045 -0.4328 0.076 Uiso 1 1 calc R U
H11B H -0.3500 0.0036 -0.2997 0.076 Uiso 1 1 calc R U
H11C H -0.3898 -0.0686 -0.3670 0.076 Uiso 1 1 calc R U
C12 C -0.0048(3) -0.21234(18) -0.4635(3) 0.0591(8) Uani 1 1 d . .
H12A H 0.0864 -0.2211 -0.4530 0.089 Uiso 1 1 calc R U
H12B H -0.0304 -0.2141 -0.5430 0.089 Uiso 1 1 calc R U
H12C H -0.0506 -0.2497 -0.4242 0.089 Uiso 1 1 calc R U
C13 C -0.1151(2) 0.20560(14) -0.0547(2) 0.0326(5) Uani 1 1 d . .
C14 C -0.0256(2) 0.26333(15) -0.0570(2) 0.0346(5) Uani 1 1 d . .
C15 C -0.0110(2) 0.30995(16) 0.0366(2) 0.0388(6) Uani 1 1 d . .
H15 H 0.0467 0.3493 0.0350 0.047 Uiso 1 1 calc R U
C16 C -0.0805(3) 0.29930(16) 0.1326(2) 0.0431(7) Uani 1 1 d . .
C17 C -0.1650(3) 0.24013(17) 0.1327(2) 0.0444(7) Uani 1 1 d . .
H17 H -0.2102 0.2317 0.1973 0.053 Uiso 1 1 calc R U
C18 C -0.1855(2) 0.19247(15) 0.0402(2) 0.0388(6) Uani 1 1 d . .
C19 C -0.2811(3) 0.12947(17) 0.0443(3) 0.0511(7) Uani 1 1 d . .
H19A H -0.3330 0.1277 -0.0258 0.077 Uiso 1 1 calc R U
H19B H -0.3358 0.1372 0.1061 0.077 Uiso 1 1 calc R U
H19C H -0.2353 0.0836 0.0552 0.077 Uiso 1 1 calc R U
C20 C 0.0563(3) 0.27472(17) -0.1572(2) 0.0461(7) Uani 1 1 d . .
H20A H 0.0041 0.2951 -0.2195 0.069 Uiso 1 1 calc R U
H20B H 0.0914 0.2280 -0.1794 0.069 Uiso 1 1 calc R U
H20C H 0.1256 0.3083 -0.1364 0.069 Uiso 1 1 calc R U
C21 C -0.0630(3) 0.35186(19) 0.2321(2) 0.0598(9) Uani 1 1 d . .
H21A H 0.0228 0.3468 0.2664 0.090 Uiso 1 1 calc R U
H21B H -0.1248 0.3403 0.2871 0.090 Uiso 1 1 calc R U
H21C H -0.0761 0.4018 0.2061 0.090 Uiso 1 1 calc R U
C22 C 0.2060(3) 0.13510(16) 0.0930(2) 0.0478(7) Uani 1 1 d . .
H22A H 0.1869 0.1810 0.0527 0.057 Uiso 1 1 calc R U
H22B H 0.2032 0.1451 0.1737 0.057 Uiso 1 1 calc R U
C23 C 0.3421(3) 0.1099(2) 0.0682(3) 0.0788(12) Uani 1 1 d . .
H23A H 0.3590 0.0624 0.1027 0.118 Uiso 1 1 calc R U
H23B H 0.4039 0.1452 0.0988 0.118 Uiso 1 1 calc R U
H23C H 0.3489 0.1061 -0.0124 0.118 Uiso 1 1 calc R U

loop_
_atom_site_aniso_label
_atom_site_aniso_U_11
_atom_site_aniso_U_22
_atom_site_aniso_U_33
_atom_site_aniso_U_23
_atom_site_aniso_U_13
_atom_site_aniso_U_12
Zn1 0.0348(2) 0.0254(2) 0.0348(2) -0.00101(13) -0.00619(13) -0.00271(14)
N1 0.0406(11) 0.0271(11) 0.0343(10) 0.0029(9) -0.0084(8) -0.0005(9)
N2 0.0468(12) 0.0296(12) 0.0343(11) 0.0019(9) -0.0119(9) -0.0014(10)
N3 0.0406(11) 0.0241(11) 0.0366(11) 0.0046(9) -0.0058(8) 0.0007(9)
C1 0.0357(12) 0.0283(13) 0.0343(12) 0.0023(10) -0.0064(10) -0.0049(11)
C2 0.0524(16) 0.0378(16) 0.0389(13) 0.0092(12) -0.0136(11) -0.0009(13)
C3 0.0448(14) 0.0342(15) 0.0441(14) 0.0113(12) -0.0122(11) 0.0025(12)
C4 0.0470(14) 0.0323(14) 0.0322(12) 0.0029(10) -0.0109(10) -0.0055(12)
C5 0.0460(14) 0.0338(14) 0.0326(12) 0.0013(11) -0.0077(10) -0.0044(12)
C6 0.0518(16) 0.0379(15) 0.0360(13) -0.0018(12) -0.0064(11) -0.0101(13)
C7 0.0557(16) 0.0357(15) 0.0386(14) -0.0011(12) -0.0015(12) -0.0043(14)
C8 0.0466(15) 0.0457(17) 0.0442(15) -0.0012(13) -0.0039(12) 0.0005(14)
C9 0.0465(15) 0.0388(15) 0.0359(13) -0.0021(11) -0.0067(10) -0.0055(13)
C10 0.0460(16) 0.0507(19) 0.0506(17) -0.0060(14) -0.0035(13) -0.0104(15)
C11 0.0457(16) 0.0457(18) 0.0591(18) -0.0048(14) -0.0091(13) -0.0042(14)
C12 0.067(2) 0.0449(19) 0.065(2) -0.0075(16) 0.0036(16) -0.0040(17)
C13 0.0349(12) 0.0259(13) 0.0366(12) 0.0033(10) -0.0005(9) 0.0033(11)
C14 0.0319(12) 0.0319(14) 0.0397(13) 0.0022(11) 0.0010(9) 0.0025(11)
C15 0.0363(13) 0.0344(14) 0.0451(14) -0.0005(12) -0.0031(10) 0.0014(11)
C16 0.0461(14) 0.0415(16) 0.0411(14) -0.0002(12) -0.0030(11) 0.0132(13)
C17 0.0432(14) 0.0486(18) 0.0423(14) 0.0069(13) 0.0101(11) 0.0128(13)
C18 0.0339(12) 0.0361(15) 0.0466(14) 0.0116(12) 0.0029(10) 0.0031(12)
C19 0.0414(15) 0.0459(18) 0.0674(19) 0.0157(15) 0.0140(13) -0.0007(14)
C20 0.0471(15) 0.0450(17) 0.0472(15) 0.0006(13) 0.0105(12) -0.0088(14)
C21 0.070(2) 0.062(2) 0.0470(17) -0.0118(16) -0.0034(14) 0.0149(18)
C22 0.0511(16) 0.0380(16) 0.0521(16) 0.0063(13) -0.0150(13) -0.0097(14)
C23 0.0492(19) 0.089(3) 0.097(3) 0.024(2) -0.0065(18) -0.026(2)

loop_
_atom_type_symbol
_atom_type_description
_atom_type_scat_dispersion_real
_atom_type_scat_dispersion_imag
_atom_type_scat_source
Zn Zn -1.5491 0.6778 'International Tables Vol C Tables 4.2.6.8 and 6.1.1.4'
N N 0.0311 0.0180 'International Tables Vol C Tables 4.2.6.8 and 6.1.1.4'
C C 0.0181 0.0091 'International Tables Vol C Tables 4.2.6.8 and 6.1.1.4'
H H 0.0000 0.0000 'International Tables Vol C Tables 4.2.6.8 and 6.1.1.4'

loop_
_geom_angle_atom_site_label_1
_geom_angle_atom_site_label_2
_geom_angle_atom_site_label_3
_geom_angle
_geom_angle_site_symmetry_1
_geom_angle_site_symmetry_3
C22 Zn1 N1 136.68(11) . .
C22 Zn1 N1 133.48(10) . 3
N1 Zn1 N1 86.02(9) . 3
C22 Zn1 Zn1 165.47(10) . 3
N1 Zn1 Zn1 43.04(6) . 3
N1 Zn1 Zn1 42.99(6) 3 3
C1 N1 Zn1 133.53(19) . .
C1 N1 Zn1 132.48(18) . 3
Zn1 N1 Zn1 93.98(9) . 3
C2 N2 C1 110.1(2) . .
C2 N2 C4 125.8(2) . .
C1 N2 C4 123.8(2) . .
C3 N3 C1 110.3(2) . .
C3 N3 C13 125.1(2) . .
C1 N3 C13 124.5(2) . .
N1 C1 N2 128.3(3) . .
N1 C1 N3 128.4(2) . .
N2 C1 N3 103.3(2) . .
C3 C2 N2 108.6(2) . .
C3 C2 H2 125.7 . .
N2 C2 H2 125.7 . .
C2 C3 N3 107.6(2) . .
C2 C3 H3 126.2 . .
N3 C3 H3 126.2 . .
C5 C4 C9 121.1(3) . .
C5 C4 N2 119.5(3) . .
C9 C4 N2 119.5(2) . .
C6 C5 C4 118.2(3) . .
C6 C5 C11 120.1(3) . .
C4 C5 C11 121.7(3) . .
C7 C6 C5 122.0(3) . .
C7 C6 H6 119.0 . .
C5 C6 H6 119.0 . .
C8 C7 C6 118.0(3) . .
C8 C7 C12 122.1(3) . .
C6 C7 C12 119.9(3) . .
C9 C8 C7 122.9(3) . .
C9 C8 H8 118.5 . .
C7 C8 H8 118.5 . .
C8 C9 C4 117.7(3) . .
C8 C9 C10 120.9(3) . .
C4 C9 C10 121.4(3) . .
C9 C10 H10A 109.5 . .
C9 C10 H10B 109.5 . .
H10A C10 H10B 109.5 . .
C9 C10 H10C 109.5 . .
H10A C10 H10C 109.5 . .
H10B C10 H10C 109.5 . .
C5 C11 H11A 109.5 . .
C5 C11 H11B 109.5 . .
H11A C11 H11B 109.5 . .
C5 C11 H11C 109.5 . .
H11A C11 H11C 109.5 . .
H11B C11 H11C 109.5 . .
C7 C12 H12A 109.5 . .
C7 C12 H12B 109.5 . .
H12A C12 H12B 109.5 . .
C7 C12 H12C 109.5 . .
H12A C12 H12C 109.5 . .
H12B C12 H12C 109.5 . .
C18 C13 C14 121.5(2) . .
C18 C13 N3 120.3(2) . .
C14 C13 N3 118.1(2) . .
C15 C14 C13 118.5(2) . .
C15 C14 C20 120.0(2) . .
C13 C14 C20 121.5(2) . .
C14 C15 C16 121.7(3) . .
C14 C15 H15 119.1 . .
C16 C15 H15 119.1 . .
C17 C16 C15 117.8(3) . .
C17 C16 C21 122.1(3) . .
C15 C16 C21 120.1(3) . .
C16 C17 C18 122.9(2) . .
C16 C17 H17 118.6 . .
C18 C17 H17 118.6 . .
C13 C18 C17 117.4(2) . .
C13 C18 C19 122.0(2) . .
C17 C18 C19 120.6(2) . .
C18 C19 H19A 109.5 . .
C18 C19 H19B 109.5 . .
H19A C19 H19B 109.5 . .
C18 C19 H19C 109.5 . .
H19A C19 H19C 109.5 . .
H19B C19 H19C 109.5 . .
C14 C20 H20A 109.5 . .
C14 C20 H20B 109.5 . .
H20A C20 H20B 109.5 . .
C14 C20 H20C 109.5 . .
H20A C20 H20C 109.5 . .
H20B C20 H20C 109.5 . .
C16 C21 H21A 109.5 . .
C16 C21 H21B 109.5 . .
H21A C21 H21B 109.5 . .
C16 C21 H21C 109.5 . .
H21A C21 H21C 109.5 . .
H21B C21 H21C 109.5 . .
C23 C22 Zn1 113.1(2) . .
C23 C22 H22A 109.0 . .
Zn1 C22 H22A 109.0 . .
C23 C22 H22B 109.0 . .
Zn1 C22 H22B 109.0 . .
H22A C22 H22B 107.8 . .
C22 C23 H23A 109.5 . .
C22 C23 H23B 109.5 . .
H23A C23 H23B 109.5 . .
C22 C23 H23C 109.5 . .
H23A C23 H23C 109.5 . .
H23B C23 H23C 109.5 . .

loop_
_geom_bond_atom_site_label_1
_geom_bond_atom_site_label_2
_geom_bond_distance
_geom_bond_site_symmetry_2
Zn1 C22 1.965(3) .
Zn1 N1 1.974(2) .
Zn1 N1 1.976(2) 3
Zn1 Zn1 2.8882(6) 3
N1 C1 1.276(3) .
N1 Zn1 1.976(2) 3
N2 C2 1.393(3) .
N2 C1 1.396(3) .
N2 C4 1.422(3) .
N3 C3 1.397(3) .
N3 C1 1.401(3) .
N3 C13 1.432(3) .
C2 C3 1.327(4) .
C2 H2 0.9300 .
C3 H3 0.9300 .
C4 C5 1.398(4) .
C4 C9 1.407(4) .
C5 C6 1.391(4) .
C5 C11 1.506(4) .
C6 C7 1.385(4) .
C6 H6 0.9300 .
C7 C8 1.382(4) .
C7 C12 1.509(4) .
C8 C9 1.379(4) .
C8 H8 0.9300 .
C9 C10 1.504(4) .
C10 H10A 0.9600 .
C10 H10B 0.9600 .
C10 H10C 0.9600 .
C11 H11A 0.9600 .
C11 H11B 0.9600 .
C11 H11C 0.9600 .
C12 H12A 0.9600 .
C12 H12B 0.9600 .
C12 H12C 0.9600 .
C13 C18 1.392(3) .
C13 C14 1.397(3) .
C14 C15 1.390(3) .
C14 C20 1.510(3) .
C15 C16 1.391(4) .
C15 H15 0.9300 .
C16 C17 1.381(4) .
C16 C21 1.512(4) .
C17 C18 1.396(4) .
C17 H17 0.9300 .
C18 C19 1.512(4) .
C19 H19A 0.9600 .
C19 H19B 0.9600 .
C19 H19C 0.9600 .
C20 H20A 0.9600 .
C20 H20B 0.9600 .
C20 H20C 0.9600 .
C21 H21A 0.9600 .
C21 H21B 0.9600 .
C21 H21C 0.9600 .
C22 C23 1.528(5) .
C22 H22A 0.9700 .
C22 H22B 0.9700 .
C23 H23A 0.9600 .
C23 H23B 0.9600 .
C23 H23C 0.9600 .

loop_
_geom_torsion_atom_site_label_1
_geom_torsion_atom_site_label_2
_geom_torsion_atom_site_label_3
_geom_torsion_atom_site_label_4
_geom_torsion
_geom_torsion_site_symmetry_1
Zn1 N1 C1 N2 144.9(2) .
Zn1 N1 C1 N2 -36.5(4) 3
Zn1 N1 C1 N3 -34.9(4) .
Zn1 N1 C1 N3 143.7(2) 3
C2 N2 C1 N1 179.7(3) .
C4 N2 C1 N1 -6.5(4) .
C2 N2 C1 N3 -0.5(3) .
C4 N2 C1 N3 173.4(2) .
C3 N3 C1 N1 -179.7(3) .
C13 N3 C1 N1 3.9(4) .
C3 N3 C1 N2 0.5(3) .
C13 N3 C1 N2 -176.0(2) .
C1 N2 C2 C3 0.3(3) .
C4 N2 C2 C3 -173.4(3) .
N2 C2 C3 N3 0.0(3) .
C1 N3 C3 C2 -0.3(3) .
C13 N3 C3 C2 176.1(2) .
C2 N2 C4 C5 -69.1(4) .
C1 N2 C4 C5 118.0(3) .
C2 N2 C4 C9 110.5(3) .
C1 N2 C4 C9 -62.3(4) .
C9 C4 C5 C6 2.4(4) .
N2 C4 C5 C6 -178.0(2) .
C9 C4 C5 C11 -178.5(3) .
N2 C4 C5 C11 1.1(4) .
C4 C5 C6 C7 1.2(4) .
C11 C5 C6 C7 -178.0(3) .
C5 C6 C7 C8 -2.9(4) .
C5 C6 C7 C12 177.7(3) .
C6 C7 C8 C9 1.1(4) .
C12 C7 C8 C9 -179.5(3) .
C7 C8 C9 C4 2.2(4) .
C7 C8 C9 C10 -176.6(3) .
C5 C4 C9 C8 -4.0(4) .
N2 C4 C9 C8 176.4(2) .
C5 C4 C9 C10 174.9(3) .
N2 C4 C9 C10 -4.7(4) .
C3 N3 C13 C18 114.4(3) .
C1 N3 C13 C18 -69.7(3) .
C3 N3 C13 C14 -64.1(3) .
C1 N3 C13 C14 111.8(3) .
C18 C13 C14 C15 -2.4(4) .
N3 C13 C14 C15 176.1(2) .
C18 C13 C14 C20 176.3(2) .
N3 C13 C14 C20 -5.2(4) .
C13 C14 C15 C16 1.6(4) .
C20 C14 C15 C16 -177.1(2) .
C14 C15 C16 C17 0.4(4) .
C14 C15 C16 C21 -179.2(3) .
C15 C16 C17 C18 -1.7(4) .
C21 C16 C17 C18 177.9(3) .
C14 C13 C18 C17 1.1(4) .
N3 C13 C18 C17 -177.3(2) .
C14 C13 C18 C19 -179.1(2) .
N3 C13 C18 C19 2.4(4) .
C16 C17 C18 C13 1.0(4) .
C16 C17 C18 C19 -178.8(2) .
